data_7122173
loop_
_publ_author_name
'Sawant, Devesh M.'
'Sharma, Shivani'
'Pathare, Ramdas S.'
'Joshi, Gaurav'
'Kalra, Sourav'
'Sukanya, Sukanya'
'Maurya, Antim K.'
'Metre, Ramesh K.'
'Agnihotri, Vijai K.'
'Khan, Shahnawaz'
'Kumar, Raj'
'Pardasani, R. T.'

_publ_section_title
;
 Relay tricyclic Pd(ii)/Ag(i) catalysis: design of a four-component
 reaction driven by nitrene-transfer on isocyanide yields inhibitors of
 EGFR.
;
_journal_issue 82
_journal_name_full 'Chemical communications (Cambridge, England)'
_journal_page_first 11530
_journal_page_last 11533
_journal_paper_doi 10.1039/c8cc05845h
_journal_volume 54
_journal_year 2018
_chemical_formula_moiety 'C19 H23 N4 O3 S'
_chemical_formula_sum 'C19 H23 N4 O3 S'
_chemical_formula_weight 387.49
_space_group_crystal_system monoclinic
_space_group_IT_number 15
_space_group_name_Hall '-C 2yc'
_space_group_name_H-M_alt 'C 1 2/c 1'
_symmetry_Int_Tables_number 15
_symmetry_space_group_name_Hall '-C 2yc'
_symmetry_space_group_name_H-M 'C 1 2/c 1'
_atom_sites_solution_primary direct
_audit_creation_date 2016-10-24
_audit_creation_method
;
Olex2 1.2
(compiled 2016.02.19 svn.r3266 for OlexSys, GUI svn.r5155)
;
_audit_update_record
;
2017-08-02 deposited with the CCDC.
2018-08-13 downloaded from the CCDC.
;
_cell_angle_alpha 90
_cell_angle_beta 105.171(3)
_cell_angle_gamma 90
_cell_formula_units_Z 8
_cell_length_a 34.877(2)
_cell_length_b 9.0455(6)
_cell_length_c 12.9419(9)
_cell_measurement_reflns_used 9899
_cell_measurement_temperature 100(2)
_cell_measurement_theta_max 28.35
_cell_measurement_theta_min 3.55
_cell_volume 3940.6(4)
_computing_molecular_graphics 'Olex2 (Dolomanov et al., 2009)'
_computing_publication_material 'Olex2 (Dolomanov et al., 2009)'
_computing_structure_refinement 'olex2.refine (Bourhis et al., 2015)'
_computing_structure_solution 'SIR2008 (Burla et al., 2007)'
_diffrn_ambient_temperature 100(2)
_diffrn_measured_fraction_theta_full 0.9962
_diffrn_measured_fraction_theta_max 0.9962
_diffrn_measurement_device_type 'Bruker APEX-II CCD'
_diffrn_measurement_method '\f and \w scans'
_diffrn_radiation_type 'Mo K\a'
_diffrn_radiation_wavelength 0.71073
_diffrn_reflns_av_R_equivalents 0.0418
_diffrn_reflns_av_unetI/netI 0.0253
_diffrn_reflns_limit_h_max 46
_diffrn_reflns_limit_h_min -46
_diffrn_reflns_limit_k_max 12
_diffrn_reflns_limit_k_min -10
_diffrn_reflns_limit_l_max 17
_diffrn_reflns_limit_l_min -17
_diffrn_reflns_number 29018
_diffrn_reflns_theta_full 26.0000
_diffrn_reflns_theta_max 25.49
_diffrn_reflns_theta_min 1.21
_diffrn_standards_number 0
_exptl_absorpt_coefficient_mu 0.191
_exptl_absorpt_correction_T_max 0.7457
_exptl_absorpt_correction_T_min 0.5852
_exptl_absorpt_correction_type multi-scan
_exptl_absorpt_process_details
;
SADABS-2012/1 (Bruker,2012) was used for absorption correction.
wR2(int) was 0.1623 before and 0.0597 after correction.
The Ratio of minimum to maximum transmission is 0.7848.
The \l/2 correction factor is 0.0015.
;
_exptl_crystal_colour colourless
_exptl_crystal_colour_lustre colourless
_exptl_crystal_colour_modifier colourless
_exptl_crystal_colour_primary colourless
_exptl_crystal_density_diffrn 1.3061
_exptl_crystal_description block
_exptl_crystal_F_000 1641.6894
_exptl_crystal_preparation 'slow evaporation'
_exptl_crystal_recrystallization_method 'slow evaporation'
_exptl_crystal_size_max 0.2
_exptl_crystal_size_mid 0.2
_exptl_crystal_size_min 0.2
_refine_diff_density_max 0.9525
_refine_diff_density_min -0.7131
_refine_diff_density_rms 0.1913
_refine_ls_d_res_high 0.8256
_refine_ls_d_res_low 16.8310
_refine_ls_extinction_expression Fc^*^=kFc[1+0.001xFc^2^\l^3^/sin(2\q)]^-1/4^
_refine_ls_goodness_of_fit_ref 1.0477
_refine_ls_hydrogen_treatment mixed
_refine_ls_matrix_type full
_refine_ls_number_constraints 38
_refine_ls_number_parameters 248
_refine_ls_number_reflns 3651
_refine_ls_number_restraints 0
_refine_ls_restrained_S_all 1.0477
_refine_ls_R_factor_all 0.0623
_refine_ls_R_factor_gt 0.0502
_refine_ls_shift/su_max 0.0000
_refine_ls_shift/su_mean 0.0000
_refine_ls_structure_factor_coef Fsqd
_refine_ls_weighting_details 'w=1/[\s^2^(Fo^2^)+(0.1690P)^2^+4.4793P] where P=(Fo^2^+2Fc^2^)/3'
_refine_ls_weighting_scheme calc
_refine_ls_wR_factor_gt 0.1728
_refine_ls_wR_factor_ref 0.2088
_reflns_Friedel_coverage 0.0
_reflns_limit_h_max 40
_reflns_limit_h_min -42
_reflns_limit_k_max 10
_reflns_limit_k_min 0
_reflns_limit_l_max 15
_reflns_limit_l_min 0
_reflns_number_gt 3384
_reflns_number_total 3651
_reflns_threshold_expression I>=2u(I)
_cod_data_source_file c8cc05845h2.cif
_cod_data_source_block SCA_A118_022B_0m
_cod_depositor_comments 'Adding full bibliography for 7122171--7122174.cif.'
_cod_original_cell_volume 3940.7(5)
_cod_database_code 7122173
_olex2_refinement_description
;
1. Fixed Uiso
 At 1.2 times of:
  All C(H) groups, All N(H) groups
 At 1.5 times of:
  All C(H,H,H) groups
2.a Aromatic/amide H refined with riding coordinates:
 C3(H3), C6(H6), C11(H11), C12(H12), C13(H13), C14(H14), N2(H2a), N3(H3a),
 N4(H4), C1(H1), C2(H2)
2.b Idealised Me refined as rotating group:
 C15(H15a,H15b,H15c), C16(H16a,H16b,H16c), C17(H17a,H17b,H17c), C18(H18a,H18b,
 H18c)
;
_olex2_submission_special_instructions 'No special instructions were received'

loop_
_space_group_symop_id
_space_group_symop_operation_xyz
1 x,y,z
2 -x,y,-z+1/2
3 -x,-y,-z
4 x,-y,z-1/2
5 x+1/2,y+1/2,z
6 -x+1/2,y+1/2,-z+1/2
7 -x+1/2,-y+1/2,-z
8 x+1/2,-y+1/2,z-1/2

loop_
_atom_site_label
_atom_site_type_symbol
_atom_site_fract_x
_atom_site_fract_y
_atom_site_fract_z
_atom_site_U_iso_or_equiv
_atom_site_adp_type
_atom_site_occupancy
_atom_site_refinement_flags_posn
S1 S 0.391230(15) 0.47014(6) 0.07259(4) 0.0162(3) Uani 1.000000 .
O1 O 0.39759(5) 0.4908(2) 0.18520(13) 0.0252(4) Uani 1.000000 .
O2 O 0.33399(4) 0.18874(16) -0.37779(11) 0.0157(4) Uani 1.000000 .
O3 O 0.38674(5) 0.32525(18) 0.02635(12) 0.0204(4) Uani 1.000000 .
N1 N 0.33385(5) 0.52864(19) -0.08722(14) 0.0146(4) Uani 1.000000 .
N2 N 0.35096(5) 0.5619(2) 0.01826(14) 0.0170(4) Uani 1.000000 .
H2a H 0.34112(5) 0.6263(2) 0.05293(14) 0.0204(5) Uiso 1.000000 R
N3 N 0.35839(5) 0.1361(2) -0.19998(13) 0.0164(4) Uani 1.000000 .
H3a H 0.36076(5) 0.1700(2) -0.13652(13) 0.0196(5) Uiso 1.000000 R
N4 N 0.32292(5) 0.34624(19) -0.24838(13) 0.0132(4) Uani 1.000000 .
H4 H 0.33294(5) 0.36925(19) -0.18234(13) 0.0158(5) Uiso 1.000000 R
C1 C 0.24057(6) 0.5082(3) -0.46005(18) 0.0176(5) Uani 1.000000 .
H1 H 0.22533(6) 0.4861(3) -0.52872(18) 0.0211(6) Uiso 1.000000 R
C2 C 0.25552(6) 0.6667(2) -0.30850(17) 0.0163(5) Uani 1.000000 .
H2 H 0.25035(6) 0.7526(2) -0.27502(17) 0.0195(6) Uiso 1.000000 R
C3 C 0.27016(6) 0.4120(2) -0.40835(16) 0.0147(5) Uani 1.000000 .
H3 H 0.27458(6) 0.3257(2) -0.44261(16) 0.0176(6) Uiso 1.000000 R
C4 C 0.28544(6) 0.5725(2) -0.25337(16) 0.0125(4) Uani 1.000000 .
C5 C 0.42964(6) 0.5604(2) 0.03346(17) 0.0156(5) Uani 1.000000 .
C6 C 0.43424(6) 0.5362(2) -0.06934(17) 0.0162(5) Uani 1.000000 .
H6 H 0.41851(6) 0.4675(2) -0.11488(17) 0.0195(6) Uiso 1.000000 R
C7 C 0.29344(6) 0.4425(2) -0.30560(16) 0.0115(4) Uani 1.000000 .
C8 C 0.37682(6) -0.0086(2) -0.20830(17) 0.0163(5) Uani 1.000000 .
C9 C 0.33819(6) 0.2206(2) -0.28211(16) 0.0120(4) Uani 1.000000 .
C10 C 0.48705(7) 0.7192(3) -0.0340(2) 0.0231(5) Uani 1.000000 .
C11 C 0.46267(7) 0.6166(3) -0.10161(18) 0.0201(5) Uani 1.000000 .
H11 H 0.46572(7) 0.6023(3) -0.17018(18) 0.0241(6) Uiso 1.000000 R
C12 C 0.45326(7) 0.6607(3) 0.10255(18) 0.0212(5) Uani 1.000000 .
H12 H 0.45006(7) 0.6755(3) 0.17092(18) 0.0254(6) Uiso 1.000000 R
C13 C 0.48189(7) 0.7391(3) 0.0678(2) 0.0254(6) Uani 1.000000 .
H13 H 0.49793(7) 0.8065(3) 0.1138(2) 0.0305(7) Uiso 1.000000 R
C14 C 0.23340(6) 0.6370(2) -0.41065(17) 0.0183(5) Uani 1.000000 .
H14 H 0.21384(6) 0.7026(2) -0.44621(17) 0.0219(6) Uiso 1.000000 R
C15 C 0.51775(7) 0.8078(3) -0.0709(2) 0.0340(7) Uani 1.000000 .
H15a H 0.5196(4) 0.7715(15) -0.1392(8) 0.0510(10) Uiso 1.000000 GR
H15b H 0.5101(3) 0.9100(5) -0.0774(16) 0.0510(10) Uiso 1.000000 GR
H15c H 0.54308(15) 0.7982(19) -0.0197(9) 0.0510(10) Uiso 1.000000 GR
C16 C 0.34710(8) -0.1130(3) -0.28060(19) 0.0252(5) Uani 1.000000 .
H16a H 0.3226(2) -0.1120(16) -0.2598(10) 0.0378(8) Uiso 1.000000 GR
H16b H 0.3423(4) -0.0810(13) -0.3536(3) 0.0378(8) Uiso 1.000000 GR
H16c H 0.3577(3) -0.2114(5) -0.2738(12) 0.0378(8) Uiso 1.000000 GR
C17 C 0.41317(7) 0.0111(3) -0.2507(2) 0.0278(6) Uani 1.000000 .
H17a H 0.40525(10) 0.051(2) -0.3219(6) 0.0417(9) Uiso 1.000000 GR
H17b H 0.4314(3) 0.0778(17) -0.2050(9) 0.0417(9) Uiso 1.000000 GR
H17c H 0.4258(3) -0.0828(5) -0.2520(15) 0.0417(9) Uiso 1.000000 GR
C18 C 0.38849(7) -0.0691(3) -0.09443(19) 0.0243(5) Uani 1.000000 .
H18a H 0.4056(5) 0.0003(10) -0.0482(3) 0.0365(8) Uiso 1.000000 GR
H18b H 0.36503(8) -0.084(2) -0.0702(6) 0.0365(8) Uiso 1.000000 GR
H18c H 0.4022(5) -0.1614(11) -0.0932(3) 0.0365(8) Uiso 1.000000 GR
C19 C 0.30586(6) 0.6116(2) -0.14337(16) 0.0148(5) Uani 1.000000 .

loop_
_atom_site_aniso_label
_atom_site_aniso_U_11
_atom_site_aniso_U_22
_atom_site_aniso_U_33
_atom_site_aniso_U_12
_atom_site_aniso_U_13
_atom_site_aniso_U_23
S1 0.0157(4) 0.0206(4) 0.0115(4) 0.00463(18) 0.0019(2) 0.00149(18)
O1 0.0216(9) 0.0400(10) 0.0122(9) 0.0065(7) 0.0012(7) 0.0041(7)
O2 0.0216(8) 0.0119(7) 0.0129(7) 0.0000(6) 0.0034(6) -0.0007(5)
O3 0.0209(8) 0.0169(8) 0.0232(8) 0.0031(6) 0.0054(6) 0.0023(6)
N1 0.0147(9) 0.0186(10) 0.0098(9) 0.0015(7) 0.0020(7) -0.0022(6)
N2 0.0154(9) 0.0228(10) 0.0113(9) 0.0059(7) 0.0009(7) -0.0067(7)
N3 0.0236(10) 0.0134(9) 0.0110(8) 0.0058(7) 0.0025(7) -0.0012(7)
N4 0.0148(8) 0.0113(9) 0.0114(8) 0.0018(7) -0.0002(7) -0.0023(6)
C1 0.0121(10) 0.0233(11) 0.0157(11) -0.0021(8) 0.0004(8) 0.0013(9)
C2 0.0133(10) 0.0155(10) 0.0205(10) 0.0034(8) 0.0053(8) -0.0006(8)
C3 0.0129(10) 0.0143(10) 0.0159(10) -0.0014(8) 0.0022(8) -0.0012(8)
C4 0.0110(10) 0.0119(10) 0.0153(10) -0.0011(8) 0.0046(8) -0.0007(8)
C5 0.0124(10) 0.0157(10) 0.0169(10) 0.0057(8) 0.0008(8) 0.0014(8)
C6 0.0138(10) 0.0170(11) 0.0159(11) 0.0029(7) 0.0002(8) 0.0001(7)
C7 0.0111(10) 0.0104(9) 0.0138(10) -0.0021(7) 0.0045(8) 0.0007(7)
C8 0.0169(11) 0.0132(10) 0.0175(11) 0.0045(8) 0.0020(9) 0.0030(8)
C9 0.0136(9) 0.0089(9) 0.0129(10) -0.0018(7) 0.0027(7) 0.0005(7)
C10 0.0130(10) 0.0185(11) 0.0352(13) 0.0035(8) 0.0017(9) 0.0057(9)
C11 0.0183(11) 0.0219(11) 0.0195(10) 0.0047(9) 0.0041(8) 0.0024(9)
C12 0.0192(11) 0.0215(11) 0.0189(11) 0.0035(9) -0.0019(8) -0.0031(9)
C13 0.0173(11) 0.0201(12) 0.0328(13) 0.0004(9) -0.0042(9) -0.0039(10)
C14 0.0132(10) 0.0195(11) 0.0204(11) 0.0047(8) 0.0013(8) 0.0034(9)
C15 0.0205(12) 0.0286(14) 0.0519(17) -0.0035(10) 0.0075(11) 0.0069(12)
C16 0.0306(13) 0.0128(11) 0.0289(12) 0.0002(9) 0.0018(10) 0.0010(9)
C17 0.0198(13) 0.0310(14) 0.0340(15) 0.0054(10) 0.0093(11) 0.0058(11)
C18 0.0287(13) 0.0204(11) 0.0226(12) 0.0086(10) 0.0041(10) 0.0084(9)
C19 0.0139(10) 0.0160(10) 0.0150(10) -0.0008(8) 0.0048(8) -0.0012(8)

loop_
_atom_type_symbol
_atom_type_scat_dispersion_real
_atom_type_scat_dispersion_imag
_atom_type_scat_Cromer_Mann_a1
_atom_type_scat_Cromer_Mann_a2
_atom_type_scat_Cromer_Mann_a3
_atom_type_scat_Cromer_Mann_a4
_atom_type_scat_Cromer_Mann_b1
_atom_type_scat_Cromer_Mann_b2
_atom_type_scat_Cromer_Mann_b3
_atom_type_scat_Cromer_Mann_b4
_atom_type_scat_Cromer_Mann_c
_atom_type_scat_source
_atom_type_scat_dispersion_source
H 0.00000 0.00000 0.49300 0.32291 0.14019 0.04081 10.51090 26.12570 3.14236 57.79970 0.0030380000826 'International Tables Volume C Table 6.1.1.4 (pp. 500-502)' 'Henke, Gullikson and Davis, At. Data and Nucl. Data Tables, 1993, 54, 2'
C 0.00347 0.00161 2.31000 1.02000 1.58860 0.86500 20.84390 10.20750 0.56870 51.65120 0.215599998832 'International Tables Volume C Table 6.1.1.4 (pp. 500-502)' 'Henke, Gullikson and Davis, At. Data and Nucl. Data Tables, 1993, 54, 2'
S 0.12424 0.12443 6.90530 5.20340 1.43790 1.58630 1.46790 22.21510 0.25360 56.17200 0.866900026798 'International Tables Volume C Table 6.1.1.4 (pp. 500-502)' 'Henke, Gullikson and Davis, At. Data and Nucl. Data Tables, 1993, 54, 2'
O 0.01158 0.00611 3.04850 2.28680 1.54630 0.86700 13.27710 5.70110 0.32390 32.90890 0.250800013542 'International Tables Volume C Table 6.1.1.4 (pp. 500-502)' 'Henke, Gullikson and Davis, At. Data and Nucl. Data Tables, 1993, 54, 2'
N 0.00653 0.00323 12.21260 3.13220 2.01250 1.16630 0.00570 9.89330 28.99750 0.58260 -11.5290002823 'International Tables Volume C Table 6.1.1.4 (pp. 500-502)' 'Henke, Gullikson and Davis, At. Data and Nucl. Data Tables, 1993, 54, 2'

loop_
_geom_angle_atom_site_label_1
_geom_angle_atom_site_label_2
_geom_angle_atom_site_label_3
_geom_angle
O3 S1 O1 121.13(10)
N2 S1 O1 105.11(10)
N2 S1 O3 107.40(10)
C5 S1 O1 107.92(11)
C5 S1 O3 108.28(10)
C5 S1 N2 106.06(10)
C19 N1 N2 119.95(17)
N1 N2 S1 114.85(14)
H2a N2 S1 122.58(6)
H2a N2 N1 122.58(11)
C8 N3 H3a 116.80(11)
C9 N3 H3a 116.80(11)
C9 N3 C8 126.39(17)
C7 N4 H4 115.19(11)
C9 N4 H4 115.19(11)
C9 N4 C7 129.62(17)
C3 C1 H1 119.69(13)
C14 C1 H1 119.69(12)
C14 C1 C3 120.6(2)
C4 C2 H2 118.94(12)
C14 C2 H2 118.94(13)
C14 C2 C4 122.1(2)
H3 C3 C1 119.58(13)
C7 C3 C1 120.8(2)
C7 C3 H3 119.58(12)
C7 C4 C2 118.54(19)
C19 C4 C2 117.45(19)
C19 C4 C7 123.98(19)
C6 C5 S1 119.26(17)
C12 C5 S1 119.30(17)
C12 C5 C6 121.3(2)
H6 C6 C5 120.79(13)
C11 C6 C5 118.4(2)
C11 C6 H6 120.79(13)
C3 C7 N4 123.03(19)
C4 C7 N4 118.12(18)
C4 C7 C3 118.74(19)
C16 C8 N3 110.76(18)
C17 C8 N3 110.06(19)
C17 C8 C16 110.4(2)
C18 C8 N3 105.03(18)
C18 C8 C16 109.7(2)
C18 C8 C17 110.79(19)
N3 C9 O2 123.74(19)
N4 C9 O2 123.66(18)
N4 C9 N3 112.60(17)
C13 C10 C11 118.1(2)
C15 C10 C11 121.2(2)
C15 C10 C13 120.7(2)
C10 C11 C6 121.8(2)
H11 C11 C6 119.09(13)
H11 C11 C10 119.09(14)
H12 C12 C5 120.62(14)
C13 C12 C5 118.8(2)
C13 C12 H12 120.62(14)
C12 C13 C10 121.5(2)
H13 C13 C10 119.23(14)
H13 C13 C12 119.23(14)
C2 C14 C1 119.10(19)
H14 C14 C1 120.45(12)
H14 C14 C2 120.45(13)
H15a C15 C10 109.5
H15b C15 C10 109.5
H15b C15 H15a 109.5
H15c C15 C10 109.5
H15c C15 H15a 109.5
H15c C15 H15b 109.5
H16a C16 C8 109.5
H16b C16 C8 109.5
H16b C16 H16a 109.5
H16c C16 C8 109.5
H16c C16 H16a 109.5
H16c C16 H16b 109.5
H17a C17 C8 109.5
H17b C17 C8 109.5
H17b C17 H17a 109.5
H17c C17 C8 109.5
H17c C17 H17a 109.5
H17c C17 H17b 109.5
H18a C18 C8 109.5
H18b C18 C8 109.5
H18b C18 H18a 109.5
H18c C18 C8 109.5
H18c C18 H18a 109.5
H18c C18 H18b 109.5
C4 C19 N1 120.74(19)

loop_
_geom_bond_atom_site_label_1
_geom_bond_atom_site_label_2
_geom_bond_distance
S1 O1 1.4279(17)
S1 O3 1.4322(17)
S1 N2 1.6245(18)
S1 C5 1.753(2)
O2 C9 1.242(2)
N1 N2 1.372(2)
N1 C19 1.294(3)
N2 H2a 0.8600
N3 H3a 0.8600
N3 C8 1.475(3)
N3 C9 1.348(3)
N4 H4 0.8600
N4 C7 1.402(3)
N4 C9 1.374(3)
C1 H1 0.9300
C1 C3 1.382(3)
C1 C14 1.383(3)
C2 H2 0.9300
C2 C4 1.391(3)
C2 C14 1.372(3)
C3 H3 0.9300
C3 C7 1.392(3)
C4 C7 1.420(3)
C4 C19 1.459(3)
C5 C6 1.398(3)
C5 C12 1.385(3)
C6 H6 0.9300
C6 C11 1.380(3)
C8 C16 1.527(3)
C8 C17 1.518(3)
C8 C18 1.524(3)
C10 C11 1.400(3)
C10 C13 1.387(4)
C10 C15 1.512(3)
C11 H11 0.9300
C12 H12 0.9300
C12 C13 1.392(4)
C13 H13 0.9300
C14 H14 0.9300
C15 H15a 0.9600
C15 H15b 0.9600
C15 H15c 0.9600
C16 H16a 0.9600
C16 H16b 0.9600
C16 H16c 0.9600
C17 H17a 0.9600
C17 H17b 0.9600
C17 H17c 0.9600
C18 H18a 0.9600
C18 H18b 0.9600
C18 H18c 0.9600
